data_1525242
loop_
_publ_author_name
'Seeger, K.'
'Hoppe, R.'

_publ_section_title
;
 Die Kristallstruktur von Rb2 Pb O3
;
_journal_name_full 'Zeitschrift fuer Anorganische und Allgemeine Chemie'
_journal_page_first 255
_journal_page_last 263
_journal_volume 375
_journal_year 1970
_chemical_formula_sum 'O3 Pb Rb2'
_chemical_name_systematic 'Rb2 (Pb O3)'
_space_group_IT_number 62
_symmetry_space_group_name_Hall '-P 2n 2a'
_symmetry_space_group_name_H-M 'P m c n'
_cell_angle_alpha 90
_cell_angle_beta 90
_cell_angle_gamma 90
_cell_formula_units_Z 4
_cell_length_a 10.8
_cell_length_b 7.49
_cell_length_c 5.98
_cell_volume 483.734
_citation_journal_id_ASTM ZAACAB
_cod_data_source_file Seeger_ZAACAB_1970_1941.cif
_cod_data_source_block O3Pb1Rb2
_cod_original_cell_volume 483.7342
_cod_original_sg_symbol_Hall '-P 2ac 2n (y,z,x)'
_cod_original_formula_sum 'O3 Pb1 Rb2'
_cod_database_code 1525242

loop_
_symmetry_equiv_pos_as_xyz
x,y,z
-x,y+1/2,-z+1/2
-x+1/2,-y+1/2,z+1/2
x+1/2,-y,-z
-x,-y,-z
x,-y-1/2,z-1/2
x-1/2,y-1/2,-z-1/2
-x-1/2,y,z

loop_
_atom_site_label
_atom_site_type_symbol
_atom_site_fract_x
_atom_site_fract_y
_atom_site_fract_z
_atom_site_occupancy
_atom_site_U_iso_or_equiv
O2 O-2 0.25 -0.391 -0.154 1 0.0
Pb1 Pb+4 0.25 0.159 0.247 1 0.0
O1 O-2 0.119 0.225 0.008 1 0.0
Rb1 Rb+1 0.087 0.606 0.225 1 0.0
